data_2001166
loop_
_publ_author_name
'Glendinning, A.'
'Hunter, W. N.'
'Joule, J. A.'
'Leonard, G. A.'

_publ_section_title
;
 Structure of [2]benzoxepino[4,3-<i>b</i>]indole
;
_journal_issue 12
_journal_name_full 'Acta Crystallographica Section C'
_journal_page_first 2126
_journal_page_last 2128
_journal_paper_doi 10.1107/S0108270193004299
_journal_volume 49
_journal_year 1993
_chemical_formula_sum 'C16 H11 N O2'
_chemical_formula_weight 249.27
_space_group_IT_number 14
_space_group_name_Hall '-P 2yn'
_space_group_name_H-M_alt 'P 1 21/n 1'
_symmetry_cell_setting monoclinic
_symmetry_space_group_name_Hall '-P 2yn'
_symmetry_space_group_name_H-M 'P 1 21/n 1'
_atom_type_scat_source
; Cromer & Waber (1974) with
anomalous dispersion effects (Ibers
& Hamilton, 1964)
;
_cell_angle_alpha 90.
_cell_angle_beta 93.959(6)
_cell_angle_gamma 90.
_cell_formula_units_Z 4
_cell_length_a 14.4420(10)
_cell_length_b 4.561(6)
_cell_length_c 18.037(2)
_cell_measurement_reflns_used 23
_cell_measurement_temperature 294.0(10)
_cell_measurement_theta_max 79.87
_cell_measurement_theta_min 62.57
_cell_volume 1185.3(16)
_diffrn_measurement_device 'Rigaku AFC5R'
_diffrn_measurement_method \w/2\q
_diffrn_radiation_type CuK\a
_diffrn_radiation_wavelength 1.5418
_diffrn_reflns_av_R_equivalents 0.024
_diffrn_reflns_limit_h_max 15
_diffrn_reflns_limit_h_min -9
_diffrn_reflns_limit_k_max 4
_diffrn_reflns_limit_k_min -4
_diffrn_reflns_limit_l_max 20
_diffrn_reflns_limit_l_min -18
_diffrn_reflns_number 1780
_diffrn_reflns_theta_max 120
_diffrn_standards_decay_% 0.2
_diffrn_standards_interval_count 150
_diffrn_standards_number 3
_exptl_absorpt_coefficient_mu 0.711
_exptl_crystal_colour Yellow
_exptl_crystal_density_diffrn 1.397
_exptl_crystal_description Prism
_exptl_crystal_size_max 0.60
_exptl_crystal_size_mid 0.25
_exptl_crystal_size_min 0.10
_refine_diff_density_max 0.17
_refine_diff_density_min -0.15
_refine_ls_hydrogen_treatment refall
_refine_ls_number_parameters 216
_refine_ls_number_reflns 1706
_refine_ls_R_factor_obs 0.048
_refine_ls_shift/esd_max 0.01
_refine_ls_structure_factor_coef F
_refine_ls_weighting_scheme 'Weights from default scheme in TEXSAN'
_refine_ls_wR_factor_obs 0.048
_reflns_number_observed 1076
_reflns_number_total 1724
_reflns_observed_criterion I>=3\s(I)
_cod_data_source_file ha1045.cif
_cod_data_source_block ha1045_structure_1_of_1
_cod_original_formula_sum 'C16 H11 N1 O2'
_cod_database_code 2001166

loop_
_space_group_symop_id
_space_group_symop_operation_xyz
1 x,y,z
2 -x+1/2,y+1/2,-z+1/2
3 -x,-y,-z
4 x+1/2,-y+1/2,z+1/2

loop_
_atom_site_label
_atom_site_fract_x
_atom_site_fract_y
_atom_site_fract_z
O .3891(2) .5614(8) .5490(2)
O5 .1921(2) -.0116(8) .4194(2)
N .4289(3) .1980(10) .4336(2)
C1 .5015(3) -.0940(10) .3361(3)
C2 .4817(3) -.2920(10) .2814(3)
C3 .3914(3) -.4030(10) .2668(3)
C4 .3208(3) -.3150(10) .3081(2)
C4A .3383(3) -.1110(10) .3650(2)
C4B .2852(3) .0330(10) .4163(2)
C6 .1433(3) .2430(10) .4423(3)
C6A .1532(3) .2980(10) .5237(2)
C7 .0757(4) .2840(10) .5654(3)
C8 .0805(4) .345(2) .6398(3)
C9 .1644(4) .422(2) .6749(3)
C10 .2419(4) .4420(10) .6348(3)
C10A .2373(3) .3800(10) .5598(2)
C11 .3258(3) .4020(10) .5217(2)
C11A .3409(3) .2190(10) .4589(2)
C12A .4290(3) .0000(10) .3781(2)
H1 .557(3) .000(10) .348(2)
H2 .531(3) -.360(10) .245(2)
H3 .382(3) -.530(10) .228(2)
H4 .262(3) -.390(10) .302(2)
H6A .168(3) .420(10) .415(2)
H6B .079(3) .190(10) .428(2)
H7 .022(3) .220(10) .539(2)
H8 .023(3) .350(10) .668(3)
H9 .165(3) .480(10) .722(3)
H10 .302(3) .520(10) .656(2)
H12 .473(3) .300(10) .451(2)

loop_
_geom_angle_atom_site_label_1
_geom_angle_atom_site_label_2
_geom_angle_atom_site_label_3
_geom_angle
_geom_angle_publ_flag
C4B O5 C6 113.4(4) yes
C11A N C12A 110.0(4) yes
C2 C1 C12A 118.0(5) yes
C1 C2 C3 121.6(5) yes
C2 C3 C4 120.6(5) yes
C3 C4 C4A 119.6(5) yes
C4 C4A C4B 135.8(4) yes
C4 C4A C12A 118.9(4) yes
C4B C4A C12A 105.3(4) yes
O5 C4B C4A 122.7(4) yes
O5 C4B C11A 127.7(4) yes
C4A C4B C11A 109.6(4) yes
O5 C6 C6A 113.9(4) yes
C6 C6A C7 120.0(4) yes
C6 C6A C10A 122.0(4) yes
C7 C6A C10A 118.0(4) yes
C6A C7 C8 122.1(5) yes
C7 C8 C9 119.2(5) yes
C8 C9 C10 119.9(5) yes
C9 C10 C10A 121.0(5) yes
C6A C10A C10 119.8(4) yes
C6A C10A C11 123.3(4) yes
C10 C10A C11 116.9(4) yes
O C11 C10A 119.0(4) yes
O C11 C11A 120.4(4) yes
C10A C11 C11A 120.4(4) yes
N C11A C4B 106.7(4) yes
N C11A C11 119.7(4) yes
C4B C11A C11 133.5(4) yes
N C12A C1 130.2(4) yes
N C12A C4A 108.5(4) yes
C1 C12A C4A 121.4(4) yes

loop_
_geom_bond_atom_site_label_1
_geom_bond_atom_site_label_2
_geom_bond_distance
_geom_bond_publ_flag
O C11 1.243(5) yes
O5 C4B 1.364(5) yes
O5 C6 1.435(6) yes
N C11A 1.384(5) yes
N C12A 1.348(6) yes
N H12 0.84(4) no
C1 C2 1.353(7) yes
C1 C12A 1.401(6) yes
C1 H1 0.90(4) no
C2 C3 1.407(7) yes
C2 H2 1.04(4) no
C3 C4 1.366(6) yes
C3 H3 0.91(4) no
C4 C4A 1.393(6) yes
C4 H4 0.91(4) no
C4A C4B 1.405(6) yes
C4A C12A 1.410(5) yes
C4B C11A 1.370(6) yes
C6 C6A 1.486(6) yes
C6 H6A 1.01(4) no
C6 H6B 0.97(4) no
C6A C7 1.392(6) yes
C6A C10A 1.390(6) yes
C7 C8 1.368(7) yes
C7 H7 0.93(4) no
C8 C9 1.373(8) yes
C8 H8 1.01(5) no
C9 C10 1.378(7) yes
C9 H9 0.90(5) no
C10 C10A 1.379(6) yes
C10 H10 0.98(4) no
C10A C11 1.496(6) yes
C11 C11A 1.433(6) yes
